data_7008341
loop_
_publ_author_name
'Wang, Ming-Sheng'
'Guo, Guo-Cong'
'Fu, Ming-Lai'
'Xu, Ling'
'Cai, Li-Zhen'
'Huang, Jin-Shun'

_publ_section_title
;
 Self-assembly of copper(ii) complexes with ladder, bi-rack,
 rack--ladder--rack and layer structures by the directional-bonding
 approach using a T-shaped ligand.
;
_journal_issue 17
_journal_name_full 'Dalton transactions (Cambridge, England : 2003)'
_journal_page_first 2899
_journal_page_last 2907
_journal_paper_doi 10.1039/b501782c
_journal_year 2005
_chemical_formula_moiety 'C44 H46 Cu5 N4 O30'
_chemical_formula_sum 'C44 H46 Cu5 N4 O30'
_chemical_formula_weight 1428.55
_chemical_name_systematic
;
?
;
_space_group_IT_number 2
_symmetry_cell_setting triclinic
_symmetry_space_group_name_Hall '-P 1'
_symmetry_space_group_name_H-M 'P -1'
_atom_sites_solution_hydrogens geom
_atom_sites_solution_primary direct
_atom_sites_solution_secondary difmap
_audit_creation_method SHELXL-97
_cell_angle_alpha 116.388(16)
_cell_angle_beta 92.26(3)
_cell_angle_gamma 102.76(2)
_cell_formula_units_Z 1
_cell_length_a 8.751(4)
_cell_length_b 12.731(5)
_cell_length_c 13.573(8)
_cell_measurement_reflns_used 1594
_cell_measurement_temperature 293(2)
_cell_measurement_theta_max 27.4835
_cell_measurement_theta_min 3.0177
_cell_volume 1304.7(11)
_computing_cell_refinement 'CrystalClear (Rigaku Corp., 2002)'
_computing_data_collection 'CrystalClear (Rigaku Corp., 2002)'
_computing_data_reduction 'CrystalClear (Rigaku Corp., 2002)'
_computing_publication_material 'Siemens SHELXTL^TM^ 5'
_computing_structure_refinement 'Siemens SHELXTL^TM^ 5'
_computing_structure_solution 'Siemens SHELXTL^TM^ 5'
_diffrn_ambient_temperature 293(2)
_diffrn_measured_fraction_theta_full 0.989
_diffrn_measured_fraction_theta_max 0.989
_diffrn_measurement_device_type 'Rigaku Mercury CCD'
_diffrn_measurement_method \w
_diffrn_radiation_monochromator graphite
_diffrn_radiation_source 'rotating-anode generator'
_diffrn_radiation_type MoK\a
_diffrn_radiation_wavelength 0.71073
_diffrn_reflns_av_R_equivalents 0.0413
_diffrn_reflns_av_sigmaI/netI 0.0978
_diffrn_reflns_limit_h_max 10
_diffrn_reflns_limit_h_min -9
_diffrn_reflns_limit_k_max 15
_diffrn_reflns_limit_k_min -15
_diffrn_reflns_limit_l_max 14
_diffrn_reflns_limit_l_min -16
_diffrn_reflns_number 8541
_diffrn_reflns_theta_full 25.03
_diffrn_reflns_theta_max 25.03
_diffrn_reflns_theta_min 3.02
_exptl_absorpt_coefficient_mu 2.107
_exptl_absorpt_correction_T_max 1.0000
_exptl_absorpt_correction_T_min 0.7860
_exptl_absorpt_correction_type multi-scan
_exptl_absorpt_process_details 'Sphere (Rigaku CrystalClear)'
_exptl_crystal_colour 'bluish green'
_exptl_crystal_density_diffrn 1.818
_exptl_crystal_density_method 'not measured'
_exptl_crystal_description Prism
_exptl_crystal_F_000 723
_exptl_crystal_size_max 0.3000
_exptl_crystal_size_mid 0.2000
_exptl_crystal_size_min 0.1000
_refine_diff_density_max 1.383
_refine_diff_density_min -0.874
_refine_diff_density_rms 0.131
_refine_ls_extinction_method none
_refine_ls_goodness_of_fit_ref 1.004
_refine_ls_hydrogen_treatment constr
_refine_ls_matrix_type full
_refine_ls_number_parameters 376
_refine_ls_number_reflns 4566
_refine_ls_number_restraints 0
_refine_ls_restrained_S_all 1.004
_refine_ls_R_factor_all 0.1216
_refine_ls_R_factor_gt 0.0677
_refine_ls_shift/su_max 0.001
_refine_ls_shift/su_mean 0.000
_refine_ls_structure_factor_coef Fsqd
_refine_ls_weighting_details 'calc w=1/[\s^2^(Fo^2^)+(0.1069P)^2^+0.0000P] where P=(Fo^2^+2Fc^2^)/3'
_refine_ls_wR_factor_gt 0.1665
_refine_ls_wR_factor_ref 0.2071
_reflns_number_gt 2480
_reflns_number_total 4566
_reflns_threshold_expression >2sigma(I)
_cod_data_source_file b501782c.txt
_cod_data_source_block 2e
_cod_depositor_comments
;
The following automatic conversions were performed:
'_symmetry_cell_setting' value 'Triclinic' changed to 'triclinic'
according to '/home/saulius/struct/CIF-dictionaries/cif_core.dic'
dictionary named 'cif_core.dic' version 2.4.1 from
2010-06-29.

'_exptl_absorpt_correction_type' value 'Multi-scan' changed
to 'multi-scan' according to
'/home/saulius/struct/CIF-dictionaries/cif_core.dic' dictionary named
'cif_core.dic' version 2.4.1 from 2010-06-29.

Automatic conversion script
Id: cif_fix_enum 1527 2010-12-29 10:47:43Z saulius 
;
_cod_original_sg_symbol_H-M P-1
_cod_database_code 7008341

loop_
_symmetry_equiv_pos_as_xyz
'x, y, z'
'-x, -y, -z'

loop_
_atom_site_label
_atom_site_type_symbol
_atom_site_fract_x
_atom_site_fract_y
_atom_site_fract_z
_atom_site_U_iso_or_equiv
_atom_site_adp_type
_atom_site_occupancy
_atom_site_symmetry_multiplicity
_atom_site_calc_flag
_atom_site_refinement_flags
_atom_site_disorder_assembly
_atom_site_disorder_group
Cu1 Cu -0.09523(2) 0.322481(17) 0.324863(16) 0.03863(7) Uani 1 1 d . . .
Cu2 Cu 0.11448(2) 0.226200(17) 0.110903(16) 0.03727(7) Uani 1 1 d . . .
Cu3 Cu 0.5000 0.0000 0.5000 0.04235(11) Uani 1 2 d S . .
O1W O -0.04000(13) 0.49682(9) 0.36657(10) 0.0459(4) Uani 1 1 d . . .
O2W O -0.13636(13) 0.15744(9) 0.31342(10) 0.0501(4) Uani 1 1 d . . .
O3W O 0.05531(13) 0.07655(9) 0.12948(9) 0.0450(4) Uani 1 1 d . . .
O11 O -0.14927(13) 0.12839(9) -0.04679(9) 0.0473(4) Uani 1 1 d . . .
O12 O -0.10410(11) 0.24277(9) 0.13275(8) 0.0371(4) Uani 1 1 d . . .
O13 O -0.76490(14) 0.06110(10) -0.08124(10) 0.0549(5) Uani 1 1 d . . .
O14 O -0.67185(12) 0.20487(10) 0.09374(9) 0.0457(4) Uani 1 1 d . . .
O15 O -0.60309(15) -0.00161(10) -0.32104(9) 0.0504(5) Uani 1 1 d . . .
O16 O -0.48193(18) 0.18402(10) -0.19272(10) 0.0703(6) Uani 1 1 d . . .
H16A H -0.5163 0.2008 -0.2394 0.105 Uiso 1 1 calc R . .
C11 C -0.19684(17) 0.18252(14) 0.04022(13) 0.0380(6) Uani 1 1 d . . .
C12 C -0.3719(2) 0.18408(13) 0.05149(13) 0.0428(6) Uani 1 1 d . . .
H12A H -0.3931 0.2360 0.1204 0.051 Uiso 1 1 calc R . .
C13 C -0.48967(19) 0.11873(14) -0.02758(14) 0.0422(6) Uani 1 1 d . . .
C14 C -0.65696(19) 0.12748(14) -0.00519(13) 0.0441(6) Uani 1 1 d . . .
C15 C -0.4812(2) 0.03072(14) -0.14787(13) 0.0435(6) Uani 1 1 d . . .
H15A H -0.3732 0.0242 -0.1536 0.052 Uiso 1 1 calc R . .
H15B H -0.5487 -0.0493 -0.1671 0.052 Uiso 1 1 calc R . .
C16 C -0.53063(19) 0.07004(13) -0.22667(13) 0.0387(6) Uani 1 1 d . . .
O21 O 0.15326(13) 0.33531(11) 0.47254(10) 0.0587(5) Uani 1 1 d . . .
O22 O 0.12931(11) 0.32679(8) 0.30810(8) 0.0344(4) Uani 1 1 d . . .
O23 O 0.76101(14) 0.37231(10) 0.51153(9) 0.0524(5) Uani 1 1 d . . .
O24 O 0.68482(12) 0.31965(9) 0.33618(9) 0.0409(4) Uani 1 1 d . . .
O25 O 0.50010(13) 0.16381(9) 0.52335(9) 0.0440(4) Uani 1 1 d . . .
O26 O 0.4414(2) 0.27407(11) 0.69086(11) 0.0825(6) Uani 1 1 d . . .
C21 C 0.21153(19) 0.33000(14) 0.38794(14) 0.0411(6) Uani 1 1 d . . .
C22 C 0.37974(16) 0.32741(12) 0.37866(13) 0.0318(5) Uani 1 1 d . . .
H22A H 0.4113 0.3145 0.3105 0.038 Uiso 1 1 calc R . .
C23 C 0.48947(17) 0.34153(12) 0.45692(13) 0.0321(5) Uani 1 1 d . . .
C24 C 0.65590(18) 0.34264(12) 0.43278(13) 0.0339(5) Uani 1 1 d . . .
C25 C 0.4648(2) 0.36216(14) 0.57394(13) 0.0403(6) Uani 1 1 d . . .
H25A H 0.5454 0.4338 0.6271 0.048 Uiso 1 1 calc R . .
H25B H 0.3625 0.3788 0.5866 0.048 Uiso 1 1 calc R . .
C26 C 0.4714(2) 0.25741(14) 0.59633(13) 0.0446(6) Uani 1 1 d . . .
N31 N 0.16465(16) 0.36446(11) 0.07319(12) 0.0448(5) Uani 1 1 d . . .
C31 C 0.1533(3) 0.47379(17) 0.14148(18) 0.0697(9) Uani 1 1 d . . .
H31A H 0.1170 0.4863 0.2083 0.084 Uiso 1 1 calc R . .
C32 C 0.1925(3) 0.57062(19) 0.1187(2) 0.0973(13) Uani 1 1 d . . .
H32A H 0.1817 0.6465 0.1686 0.117 Uiso 1 1 calc R . .
C33 C 0.2472(3) 0.55319(17) 0.0221(2) 0.0870(11) Uani 1 1 d . . .
H33A H 0.2783 0.6174 0.0054 0.104 Uiso 1 1 calc R . .
C34 C 0.2557(3) 0.44070(19) -0.0492(2) 0.0943(12) Uani 1 1 d . . .
H34A H 0.2872 0.4250 -0.1180 0.113 Uiso 1 1 calc R . .
C35 C 0.2171(3) 0.34918(17) -0.01919(17) 0.0691(9) Uani 1 1 d . . .
H35A H 0.2291 0.2730 -0.0672 0.083 Uiso 1 1 calc R . .
N41 N 0.72520(15) 0.06133(10) 0.57604(10) 0.0371(5) Uani 1 1 d . . .
C41 C 0.7808(2) 0.00894(15) 0.62997(15) 0.0529(7) Uani 1 1 d . . .
H41A H 0.7112 -0.0547 0.6349 0.064 Uiso 1 1 calc R . .
C42 C 0.9384(2) 0.04492(17) 0.67936(16) 0.0663(8) Uani 1 1 d . . .
H42A H 0.9710 0.0101 0.7210 0.080 Uiso 1 1 calc R . .
C43 C 1.0458(3) 0.13287(19) 0.66579(17) 0.0730(9) Uani 1 1 d . . .
H43A H 1.1534 0.1538 0.6924 0.088 Uiso 1 1 calc R . .
C44 C 0.9892(2) 0.18757(18) 0.61240(16) 0.0686(8) Uani 1 1 d . . .
H44A H 1.0569 0.2507 0.6056 0.082 Uiso 1 1 calc R . .
C45 C 0.8272(2) 0.14854(15) 0.56705(16) 0.0553(7) Uani 1 1 d . . .
H45A H 0.7906 0.1859 0.5292 0.066 Uiso 1 1 calc R . .

loop_
_atom_site_aniso_label
_atom_site_aniso_U_11
_atom_site_aniso_U_22
_atom_site_aniso_U_33
_atom_site_aniso_U_23
_atom_site_aniso_U_13
_atom_site_aniso_U_12
Cu1 0.02615(10) 0.04899(9) 0.03940(10) 0.02115(7) 0.00556(8) 0.00611(8)
Cu2 0.02533(9) 0.04753(9) 0.04001(9) 0.02248(7) 0.00629(7) 0.00683(8)
Cu3 0.04449(16) 0.03686(12) 0.04511(14) 0.02185(10) 0.00084(12) 0.00471(12)
O1W 0.0323(6) 0.0499(5) 0.0525(6) 0.0222(5) 0.0059(5) 0.0092(5)
O2W 0.0409(6) 0.0533(5) 0.0728(7) 0.0414(4) 0.0164(5) 0.0162(5)
O3W 0.0502(7) 0.0474(5) 0.0443(6) 0.0257(4) 0.0072(5) 0.0167(5)
O11 0.0441(6) 0.0535(5) 0.0429(6) 0.0222(4) 0.0033(5) 0.0116(5)
O12 0.0208(5) 0.0527(5) 0.0422(5) 0.0273(4) 0.0059(4) 0.0065(4)
O13 0.0442(7) 0.0634(6) 0.0521(7) 0.0252(5) 0.0157(5) 0.0069(6)
O14 0.0243(5) 0.0724(6) 0.0482(6) 0.0365(4) 0.0061(4) 0.0087(5)
O15 0.0584(8) 0.0472(5) 0.0345(6) 0.0179(4) -0.0004(5) -0.0033(6)
O16 0.1074(11) 0.0425(5) 0.0461(6) 0.0261(4) -0.0129(7) -0.0157(7)
C11 0.0204(7) 0.0624(8) 0.0427(8) 0.0326(6) 0.0099(6) 0.0140(6)
C12 0.0457(10) 0.0445(7) 0.0368(8) 0.0241(6) -0.0014(7) -0.0005(7)
C13 0.0354(9) 0.0462(7) 0.0511(9) 0.0281(6) 0.0090(7) 0.0099(7)
C14 0.0339(8) 0.0650(8) 0.0550(8) 0.0442(6) 0.0257(6) 0.0152(7)
C15 0.0503(10) 0.0488(8) 0.0327(8) 0.0201(6) 0.0120(7) 0.0124(7)
C16 0.0425(9) 0.0400(7) 0.0322(7) 0.0188(5) 0.0158(6) 0.0020(7)
O21 0.0348(6) 0.0935(7) 0.0540(7) 0.0366(5) 0.0136(5) 0.0223(5)
O22 0.0203(5) 0.0455(5) 0.0400(5) 0.0222(4) 0.0052(4) 0.0086(4)
O23 0.0368(6) 0.0703(6) 0.0459(6) 0.0309(5) -0.0049(5) -0.0002(5)
O24 0.0213(5) 0.0641(6) 0.0413(5) 0.0272(4) 0.0100(4) 0.0121(4)
O25 0.0543(7) 0.0365(5) 0.0455(6) 0.0215(4) 0.0132(5) 0.0140(5)
O26 0.1381(12) 0.0886(7) 0.0543(7) 0.0541(5) 0.0312(7) 0.0448(7)
C21 0.0280(8) 0.0447(7) 0.0449(9) 0.0188(6) 0.0006(7) 0.0044(7)
C22 0.0222(7) 0.0421(7) 0.0358(7) 0.0205(5) 0.0069(6) 0.0117(6)
C23 0.0271(7) 0.0286(6) 0.0357(8) 0.0115(5) 0.0024(6) 0.0063(6)
C24 0.0316(8) 0.0336(6) 0.0415(7) 0.0225(5) 0.0083(6) 0.0065(6)
C25 0.0406(9) 0.0426(8) 0.0304(8) 0.0144(6) 0.0039(7) 0.0029(7)
C26 0.0442(10) 0.0487(7) 0.0436(8) 0.0314(6) -0.0032(7) -0.0024(7)
N31 0.0297(7) 0.0534(7) 0.0521(7) 0.0280(5) 0.0101(6) 0.0039(6)
C31 0.0681(14) 0.0645(11) 0.0672(12) 0.0294(9) 0.0204(10) 0.0011(10)
C32 0.105(2) 0.0605(11) 0.1122(19) 0.0367(11) 0.0246(15) 0.0007(13)
C33 0.1061(19) 0.0516(9) 0.1028(15) 0.0452(9) 0.0115(14) 0.0004(12)
C34 0.131(2) 0.0872(12) 0.0731(13) 0.0518(9) 0.0293(13) 0.0099(14)
C35 0.0786(14) 0.0701(10) 0.0690(12) 0.0376(8) 0.0232(10) 0.0262(10)
N41 0.0397(7) 0.0407(6) 0.0340(6) 0.0209(4) 0.0034(5) 0.0089(5)
C41 0.0532(11) 0.0598(8) 0.0608(9) 0.0421(6) 0.0077(8) 0.0128(8)
C42 0.0606(12) 0.0890(11) 0.0612(10) 0.0476(7) -0.0057(9) 0.0175(9)
C43 0.0483(12) 0.0939(12) 0.0696(12) 0.0440(9) -0.0076(10) -0.0049(10)
C44 0.0518(12) 0.0847(11) 0.0698(11) 0.0491(8) -0.0046(9) -0.0074(10)
C45 0.0453(11) 0.0556(8) 0.0652(10) 0.0386(6) -0.0060(8) -0.0066(8)

loop_
_atom_type_symbol
_atom_type_description
_atom_type_scat_dispersion_real
_atom_type_scat_dispersion_imag
_atom_type_scat_source
C C 0.0033 0.0016 'International Tables Vol C Tables 4.2.6.8 and 6.1.1.4'
H H 0.0000 0.0000 'International Tables Vol C Tables 4.2.6.8 and 6.1.1.4'
N N 0.0061 0.0033 'International Tables Vol C Tables 4.2.6.8 and 6.1.1.4'
O O 0.0106 0.0060 'International Tables Vol C Tables 4.2.6.8 and 6.1.1.4'
Cu Cu 0.3201 1.2651 'International Tables Vol C Tables 4.2.6.8 and 6.1.1.4'

loop_
_geom_angle_atom_site_label_1
_geom_angle_atom_site_label_2
_geom_angle_atom_site_label_3
_geom_angle
_geom_angle_site_symmetry_1
_geom_angle_site_symmetry_3
_geom_angle_publ_flag
O24 Cu1 O1W 91.18(5) 1_455 . ?
O24 Cu1 O22 177.68(6) 1_455 . ?
O1W Cu1 O22 87.87(5) . . ?
O24 Cu1 O2W 90.30(6) 1_455 . ?
O1W Cu1 O2W 168.98(5) . . ?
O22 Cu1 O2W 91.04(5) . . ?
O24 Cu1 O12 100.46(5) 1_455 . ?
O1W Cu1 O12 99.30(5) . . ?
O22 Cu1 O12 77.62(5) . . ?
O2W Cu1 O12 91.17(5) . . ?
O14 Cu2 O12 176.96(6) 1_655 . ?
O14 Cu2 O3W 89.18(6) 1_655 . ?
O12 Cu2 O3W 88.04(6) . . ?
O14 Cu2 N31 91.11(6) 1_655 . ?
O12 Cu2 N31 91.79(6) . . ?
O3W Cu2 N31 173.32(5) . . ?
O14 Cu2 O22 102.27(5) 1_655 . ?
O12 Cu2 O22 76.19(5) . . ?
O3W Cu2 O22 83.40(5) . . ?
N31 Cu2 O22 103.05(6) . . ?
O25 Cu3 O25 180.0 2_656 . ?
O25 Cu3 N41 89.39(6) 2_656 . ?
O25 Cu3 N41 90.61(6) . . ?
O25 Cu3 N41 90.61(6) 2_656 2_656 ?
O25 Cu3 N41 89.39(6) . 2_656 ?
N41 Cu3 N41 180.0 . 2_656 ?
C11 O12 Cu2 110.03(10) . . ?
C11 O12 Cu1 143.48(10) . . ?
Cu2 O12 Cu1 103.49(5) . . ?
C14 O14 Cu2 115.04(10) . 1_455 ?
O11 C11 O12 121.84(15) . . ?
O11 C11 C12 125.04(13) . . ?
O12 C11 C12 113.11(13) . . ?
C13 C12 C11 124.59(15) . . ?
C12 C13 C14 119.45(15) . . ?
C12 C13 C15 126.35(17) . . ?
C14 C13 C15 114.19(13) . . ?
O13 C14 O14 125.51(16) . . ?
O13 C14 C13 117.12(14) . . ?
O14 C14 C13 117.37(13) . . ?
C16 C15 C13 112.25(16) . . ?
O15 C16 O16 122.84(19) . . ?
O15 C16 C15 122.91(16) . . ?
O16 C16 C15 114.04(13) . . ?
C21 O22 Cu1 114.80(11) . . ?
C21 O22 Cu2 134.40(10) . . ?
Cu1 O22 Cu2 102.04(5) . . ?
C24 O24 Cu1 111.79(11) . 1_655 ?
C26 O25 Cu3 138.12(14) . . ?
O21 C21 O22 120.89(16) . . ?
O21 C21 C22 121.34(17) . . ?
O22 C21 C22 117.78(16) . . ?
C23 C22 C21 127.13(16) . . ?
C22 C23 C24 118.89(16) . . ?
C22 C23 C25 125.72(15) . . ?
C24 C23 C25 115.34(14) . . ?
O23 C24 O24 122.70(15) . . ?
O23 C24 C23 117.75(15) . . ?
O24 C24 C23 119.46(15) . . ?
C26 C25 C23 114.70(13) . . ?
O25 C26 O26 125.95(19) . . ?
O25 C26 C25 120.78(17) . . ?
O26 C26 C25 113.23(15) . . ?
C35 N31 C31 117.5(2) . . ?
C35 N31 Cu2 120.12(13) . . ?
C31 N31 Cu2 122.26(16) . . ?
N31 C31 C32 123.0(2) . . ?
C33 C32 C31 118.7(2) . . ?
C34 C33 C32 118.5(3) . . ?
C33 C34 C35 119.2(3) . . ?
N31 C35 C34 122.98(19) . . ?
C45 N41 C41 117.36(16) . . ?
C45 N41 Cu3 121.28(14) . . ?
C41 N41 Cu3 121.14(11) . . ?
N41 C41 C42 122.99(18) . . ?
C43 C42 C41 119.3(2) . . ?
C44 C43 C42 117.7(2) . . ?
C43 C44 C45 119.7(2) . . ?
N41 C45 C44 122.8(2) . . ?

loop_
_geom_bond_atom_site_label_1
_geom_bond_atom_site_label_2
_geom_bond_distance
_geom_bond_site_symmetry_2
_geom_bond_publ_flag
Cu1 O24 1.9306(14) 1_455 ?
Cu1 O1W 1.9668(15) . ?
Cu1 O22 1.9784(14) . ?
Cu1 O2W 1.9850(16) . ?
Cu1 O12 2.3308(18) . ?
Cu2 O14 1.9562(15) 1_655 ?
Cu2 O12 1.9895(14) . ?
Cu2 O3W 1.9907(15) . ?
Cu2 N31 2.0077(19) . ?
Cu2 O22 2.3820(18) . ?
Cu3 O25 1.9651(15) 2_656 ?
Cu3 O25 1.9651(15) . ?
Cu3 N41 2.0005(16) . ?
Cu3 N41 2.0005(16) 2_656 ?
O11 C11 1.219(2) . ?
O12 C11 1.2699(18) . ?
O13 C14 1.2111(18) . ?
O14 C14 1.2983(19) . ?
O14 Cu2 1.9562(15) 1_455 ?
O15 C16 1.2315(18) . ?
O16 C16 1.271(2) . ?
C11 C12 1.549(2) . ?
C12 C13 1.283(2) . ?
C13 C14 1.525(3) . ?
C13 C15 1.532(2) . ?
C15 C16 1.455(3) . ?
O21 C21 1.255(2) . ?
O22 C21 1.257(2) . ?
O23 C24 1.241(2) . ?
O24 C24 1.260(2) . ?
O24 Cu1 1.9306(14) 1_655 ?
O25 C26 1.2518(19) . ?
O26 C26 1.253(3) . ?
C21 C22 1.489(2) . ?
C22 C23 1.325(2) . ?
C23 C24 1.504(2) . ?
C23 C25 1.523(3) . ?
C25 C26 1.506(3) . ?
N31 C35 1.299(3) . ?
N31 C31 1.315(2) . ?
C31 C32 1.376(4) . ?
C32 C33 1.356(4) . ?
C33 C34 1.347(3) . ?
C34 C35 1.377(4) . ?
N41 C45 1.317(2) . ?
N41 C41 1.329(3) . ?
C41 C42 1.392(3) . ?
C42 C43 1.379(3) . ?
C43 C44 1.352(4) . ?
C44 C45 1.409(3) . ?
